data_1573161
loop_
_publ_author_name
'Ghadwal, Rajendra S.'
'Merschel, Arne'
'Heda, Shkelqim'
'Vishnevskiy, Yury V.'
'Neumann, Beate'
'Stammler, Georg'

_publ_section_title
;
 Annulated Carbocyclic Gallylene and Bis-Gallylene with Two-Coordinated
 Ga(I) Atoms
;
_journal_name_full 'Chemical Science'
_journal_paper_doi 10.1039/D4SC06782G
_journal_year 2024
_chemical_formula_moiety '2(C40 H39 F8 Ga N2)'
_chemical_formula_sum 'C80 H78 F16 Ga2 N4'
_chemical_formula_weight 1538.90
_space_group_crystal_system monoclinic
_space_group_IT_number 14
_space_group_name_Hall '-P 2ybc'
_space_group_name_H-M_alt 'P 1 21/c 1'
_atom_sites_solution_hydrogens geom
_atom_sites_solution_primary dual
_audit_creation_date 2023-12-14
_audit_creation_method
;
Olex2 1.5-alpha
(compiled 2023.11.24 svn.r209d9fb2 for OlexSys, GUI svn.r6869)
;
_audit_update_record
;
2024-02-23 deposited with the CCDC.	2024-11-14 downloaded from the CCDC.
;
_cell_angle_alpha 90
_cell_angle_beta 100.679(2)
_cell_angle_gamma 90
_cell_formula_units_Z 4
_cell_length_a 19.4377(4)
_cell_length_b 19.6182(4)
_cell_length_c 19.7964(5)
_cell_measurement_reflns_used 8184
_cell_measurement_temperature 100.0(1)
_cell_measurement_theta_max 71.8690
_cell_measurement_theta_min 3.1780
_cell_volume 7418.3(3)
_computing_cell_refinement 'CrysAlisPro 1.171.43.93a (Rigaku OD, 2023)'
_computing_data_collection 'CrysAlisPro system (CCD 43.93a 64-bit (release 17-10-2023))'
_computing_data_reduction 'CrysAlisPro 1.171.43.93a (Rigaku OD, 2023)'
_computing_molecular_graphics 'Olex2 1.5-alpha (Dolomanov et al., 2009)'
_computing_publication_material 'Olex2 1.5-alpha (Dolomanov et al., 2009)'
_computing_structure_refinement 'SHELXL 2018/3 (Sheldrick, 2015)'
_computing_structure_solution 'SHELXT 2018/2 (Sheldrick, 2018)'
_diffrn_ambient_environment N~2~
_diffrn_ambient_temperature 100.0(1)
_diffrn_detector 'CCD plate'
_diffrn_detector_area_resol_mean 5.3114
_diffrn_detector_type Atlas
_diffrn_measured_fraction_theta_full 0.993
_diffrn_measured_fraction_theta_max 0.965
_diffrn_measurement_details
;
List of Runs (angles in degrees, time in seconds):

  # Type    Start    End  Width  t~exp~   \w     \q     \k     \f   Frames
#--------------------------------------------------------------------------
  1  \w    -55.00  -6.00   1.00   40.00    --  -38.50 125.00 -30.00   49
  2  \w   -107.00 -21.00   1.00   40.00    --  -38.50 -57.00 120.00   86
  3  \w     18.00  73.00   1.00   40.00    --   42.95  57.00 -90.00   55
  4  \w     30.00  58.00   1.00   40.00    --   42.95-125.00  30.00   28
  5  \w    113.00 156.00   1.00  110.00    --  101.85 125.00-180.00   43
  6  \w     34.00 112.00   1.00  110.00    --  101.85-125.00 -30.00   78
  7  \w     62.00 172.00   1.00  110.00    --  101.85  15.00-150.00  110
  8  \w     97.00 141.00   1.00  110.00    --  101.85 125.00  90.00   44
  9  \w     79.00 171.00   1.00  110.00    --  101.85  45.00 -90.00   92
 10  \w    110.00 168.00   1.00  110.00    --  101.85 125.00 120.00   58
;
_diffrn_measurement_device 'four-circle diffractometer'
_diffrn_measurement_device_type 'SuperNova, Dual, Cu at home/near, Atlas'
_diffrn_measurement_method '\w scans'
_diffrn_orient_matrix_type 'CrysAlisPro convention (1999,Acta A55,543-557)'
_diffrn_orient_matrix_UB_11 0.0516660000
_diffrn_orient_matrix_UB_12 -0.0565727000
_diffrn_orient_matrix_UB_13 -0.0111714000
_diffrn_orient_matrix_UB_21 0.0163526000
_diffrn_orient_matrix_UB_22 0.0384577000
_diffrn_orient_matrix_UB_23 -0.0630556000
_diffrn_orient_matrix_UB_31 0.0597705000
_diffrn_orient_matrix_UB_32 0.0384407000
_diffrn_orient_matrix_UB_33 0.0466209000
_diffrn_radiation_monochromator mirror
_diffrn_radiation_probe x-ray
_diffrn_radiation_type 'Cu K\a'
_diffrn_radiation_wavelength 1.54184
_diffrn_reflns_av_R_equivalents 0.0450
_diffrn_reflns_av_unetI/netI 0.0618
_diffrn_reflns_Laue_measured_fraction_full 0.993
_diffrn_reflns_Laue_measured_fraction_max 0.965
_diffrn_reflns_limit_h_max 23
_diffrn_reflns_limit_h_min -10
_diffrn_reflns_limit_k_max 21
_diffrn_reflns_limit_k_min -23
_diffrn_reflns_limit_l_max 23
_diffrn_reflns_limit_l_min -24
_diffrn_reflns_number 29275
_diffrn_reflns_point_group_measured_fraction_full 0.993
_diffrn_reflns_point_group_measured_fraction_max 0.965
_diffrn_reflns_theta_full 67.684
_diffrn_reflns_theta_max 71.879
_diffrn_reflns_theta_min 3.199
_diffrn_source 'micro-focus sealed X-ray tube'
_diffrn_source_type 'SuperNova (Cu) X-ray Source'
_exptl_absorpt_coefficient_mu 1.633
_exptl_absorpt_correction_T_max 1.000
_exptl_absorpt_correction_T_min 0.824
_exptl_absorpt_correction_type gaussian
_exptl_absorpt_process_details
;
CrysAlisPro 1.171.43.93a (Rigaku Oxford Diffraction, 2023)
Numerical absorption correction based on gaussian integration over
a multifaceted crystal model
Empirical absorption correction using spherical harmonics,
implemented in SCALE3 ABSPACK scaling algorithm.
;
_exptl_crystal_colour 'clear light colourless'
_exptl_crystal_colour_lustre clear
_exptl_crystal_colour_modifier light
_exptl_crystal_colour_primary colourless
_exptl_crystal_density_diffrn 1.378
_exptl_crystal_description prism
_exptl_crystal_F_000 3168
_exptl_crystal_size_max 0.19
_exptl_crystal_size_mid 0.07
_exptl_crystal_size_min 0.06
_refine_diff_density_max 1.668
_refine_diff_density_min -0.471
_refine_diff_density_rms 0.079
_refine_ls_extinction_method none
_refine_ls_goodness_of_fit_ref 1.026
_refine_ls_hydrogen_treatment constr
_refine_ls_matrix_type full
_refine_ls_number_parameters 935
_refine_ls_number_reflns 14048
_refine_ls_number_restraints 0
_refine_ls_restrained_S_all 1.026
_refine_ls_R_factor_all 0.0728
_refine_ls_R_factor_gt 0.0522
_refine_ls_shift/su_max 0.002
_refine_ls_shift/su_mean 0.000
_refine_ls_structure_factor_coef Fsqd
_refine_ls_weighting_details 'w=1/[\s^2^(Fo^2^)+(0.0604P)^2^+6.4108P] where P=(Fo^2^+2Fc^2^)/3'
_refine_ls_weighting_scheme calc
_refine_ls_wR_factor_gt 0.1232
_refine_ls_wR_factor_ref 0.1350
_reflns_Friedel_coverage 0.000
_reflns_number_gt 10814
_reflns_number_total 14048
_reflns_threshold_expression 'I > 2\s(I)'
_cod_data_source_file d4sc06782g2.cif
_cod_data_source_block 11
_cod_database_code 1573161
_shelx_shelxl_version_number 2018/3
_chemical_oxdiff_formula C80H78F16Ga2N4
_chemical_oxdiff_usercomment 'Mounted by Arne'
_shelx_space_group_comment
;
The symmetry employed for this shelxl refinement is uniquely defined
by the following loop, which should always be used as a source of
symmetry information in preference to the above space-group names.
They are only intended as comments.
;
_shelx_estimated_absorpt_t_max 0.908
_shelx_estimated_absorpt_t_min 0.747
_olex2_refinement_description
;
1. Fixed Uiso
 At 1.2 times of:
  All C(H) groups
 At 1.5 times of:
  All C(H,H,H) groups
2.a Ternary CH refined with riding coordinates:
 C23(H23), C35(H35), C78(H78), C66(H66), C26(H26), C75(H75), C63(H63), C38(H38)
2.b Aromatic/amide H refined with riding coordinates:
 C16(H16), C73(H73), C56(H56), C52(H52), C12(H12), C54(H54), C53(H53),
 C61(H61), C14(H14), C13(H13), C15(H15), C31(H31), C59(H59), C72(H72), C71(H71),
  C19(H19), C33(H33), C60(H60), C55(H55), C32(H32), C21(H21), C20(H20)
2.c Idealised Me refined as rotating group:
 C37(H37A,H37B,H37C), C67(H67A,H67B,H67C), C24(H24A,H24B,H24C), C76(H76A,H76B,
 H76C), C27(H27A,H27B,H27C), C64(H64A,H64B,H64C), C25(H25A,H25B,H25C), C80(H80A,
 H80B,H80C), C68(H68A,H68B,H68C), C79(H79A,H79B,H79C), C77(H77A,H77B,H77C),
 C36(H36A,H36B,H36C), C28(H28A,H28B,H28C), C65(H65A,H65B,H65C), C39(H39A,H39B,
 H39C), C40(H40A,H40B,H40C)
;
_olex2_submission_special_instructions 'No special instructions were received'
_oxdiff_exptl_absorpt_empirical_details
;
Empirical correction (ABSPACK) includes:
- Absorption correction using spherical harmonics
- Frame scaling
;
_oxdiff_exptl_absorpt_empirical_full_max 2.181
_oxdiff_exptl_absorpt_empirical_full_min 0.594

loop_
_space_group_symop_operation_xyz
'x, y, z'
'-x, y+1/2, -z+1/2'
'-x, -y, -z'
'x, -y-1/2, z-1/2'

loop_
_atom_site_label
_atom_site_type_symbol
_atom_site_fract_x
_atom_site_fract_y
_atom_site_fract_z
_atom_site_U_iso_or_equiv
_atom_site_adp_type
_atom_site_occupancy
_atom_site_site_symmetry_order
_atom_site_calc_flag
_atom_site_refinement_flags_posn
_atom_site_refinement_flags_adp
_atom_site_refinement_flags_occupancy
_atom_site_disorder_assembly
_atom_site_disorder_group
Ga1 Ga 0.55078(2) 0.56079(2) 0.45518(2) 0.01561(10) Uani 1 1 d . . . . .
Ga2 Ga 0.96313(2) 0.45019(2) 1.06441(2) 0.01615(10) Uani 1 1 d . . . . .
F1 F 0.52815(9) 0.63734(10) 0.40640(9) 0.0238(4) Uani 1 1 d . . . . .
F9 F 0.99920(10) 0.40367(10) 1.14032(9) 0.0264(4) Uani 1 1 d . . . . .
F5 F 0.65750(11) 0.46093(12) 0.54140(12) 0.0397(6) Uani 1 1 d . . . . .
F2 F 0.66429(10) 0.62657(12) 0.37036(11) 0.0350(5) Uani 1 1 d . . . . .
F3 F 0.79883(10) 0.60397(13) 0.37940(11) 0.0378(5) Uani 1 1 d . . . . .
F13 F 0.85141(11) 0.52486(13) 0.95940(13) 0.0458(6) Uani 1 1 d . . . . .
F4 F 0.79095(11) 0.43878(14) 0.55241(13) 0.0457(6) Uani 1 1 d . . . . .
F6 F 0.91173(10) 0.56543(13) 0.46015(15) 0.0502(7) Uani 1 1 d . . . . .
N4 N 1.01658(12) 0.40588(13) 0.87567(12) 0.0150(5) Uani 1 1 d . . . . .
F8 F 0.89042(11) 0.46242(14) 0.43063(15) 0.0515(7) Uani 1 1 d . . . . .
N2 N 0.44599(11) 0.37763(13) 0.40246(12) 0.0149(5) Uani 1 1 d . . . . .
N1 N 0.49110(11) 0.45528(13) 0.34626(12) 0.0150(5) Uani 1 1 d . . . . .
F10 F 0.84936(12) 0.36529(16) 1.13671(13) 0.0565(8) Uani 1 1 d . . . . .
N3 N 0.99358(12) 0.34510(13) 0.95951(12) 0.0150(5) Uani 1 1 d . . . . .
F12 F 0.71329(12) 0.52974(15) 0.93679(16) 0.0607(8) Uani 1 1 d . . . . .
F11 F 0.71274(13) 0.36800(18) 1.11386(14) 0.0648(9) Uani 1 1 d . . . . .
F14 F 0.59779(13) 0.41676(17) 1.05084(17) 0.0671(9) Uani 1 1 d . . . . .
F15 F 0.60249(12) 0.43836(18) 0.94638(16) 0.0673(9) Uani 1 1 d . . . . .
F7 F 0.90716(11) 0.4895(2) 0.53587(13) 0.0750(11) Uani 1 1 d . . . . .
C3 C 0.46800(14) 0.43073(15) 0.44937(15) 0.0156(6) Uani 1 1 d . . . . .
F16 F 0.60925(13) 0.51878(15) 1.0203(2) 0.0795(11) Uani 1 1 d . . . . .
C2 C 0.49731(14) 0.47947(17) 0.41358(15) 0.0164(6) Uani 1 1 d . . . . .
C69 C 1.01718(15) 0.42931(15) 0.80622(14) 0.0150(6) Uani 1 1 d . . . . .
C43 C 1.01002(14) 0.45180(16) 0.92845(14) 0.0153(6) Uani 1 1 d . . . . .
C49 C 0.81977(15) 0.48529(18) 0.99880(19) 0.0248(7) Uani 1 1 d . . . . .
C42 C 0.99460(14) 0.41307(15) 0.98154(15) 0.0150(6) Uani 1 1 d . . . . .
C11 C 0.44267(14) 0.35249(16) 0.27611(15) 0.0166(6) Uani 1 1 d . . . . .
C1 C 0.45982(14) 0.39335(16) 0.33993(15) 0.0161(6) Uani 1 1 d . . . . .
C4 C 0.65398(15) 0.54675(16) 0.45746(16) 0.0190(6) Uani 1 1 d . . . . .
C57 C 0.98004(16) 0.28816(16) 1.00148(15) 0.0176(6) Uani 1 1 d . . . . .
C17 C 0.51545(15) 0.49187(16) 0.29161(15) 0.0165(6) Uani 1 1 d . . . . .
C51 C 1.00877(14) 0.27827(16) 0.85514(15) 0.0174(6) Uani 1 1 d . . . . .
C16 C 0.44403(15) 0.28108(17) 0.27746(16) 0.0198(6) Uani 1 1 d . . . . .
H16 H 0.456111 0.257988 0.320197 0.024 Uiso 1 1 calc R U . . .
C73 C 0.95187(16) 0.47280(17) 0.70127(16) 0.0214(7) Uani 1 1 d . . . . .
H73 H 0.908978 0.486914 0.673617 0.026 Uiso 1 1 calc R U . . .
C56 C 0.98336(15) 0.27548(17) 0.78399(15) 0.0192(6) Uani 1 1 d . . . . .
H56 H 0.966279 0.315766 0.759975 0.023 Uiso 1 1 calc R U . . .
C70 C 1.07967(15) 0.43134(17) 0.78092(15) 0.0186(6) Uani 1 1 d . . . . .
C44 C 0.85706(17) 0.44591(18) 1.04985(17) 0.0235(7) Uani 1 1 d . . . . .
C18 C 0.47756(15) 0.55008(17) 0.26493(16) 0.0194(6) Uani 1 1 d . . . . .
C52 C 1.03551(15) 0.21789(17) 0.88818(16) 0.0190(6) Uani 1 1 d . . . . .
H52 H 1.053830 0.218492 0.936127 0.023 Uiso 1 1 calc R U . . .
C29 C 0.42042(15) 0.31329(16) 0.42320(15) 0.0165(6) Uani 1 1 d . . . . .
C74 C 0.95215(15) 0.44991(16) 0.76743(15) 0.0178(6) Uani 1 1 d . . . . .
C5 C 0.69392(15) 0.58043(17) 0.41724(16) 0.0201(6) Uani 1 1 d . . . . .
C30 C 0.34886(15) 0.30013(16) 0.41025(15) 0.0189(6) Uani 1 1 d . . . . .
C58 C 0.91605(16) 0.25385(17) 0.98417(17) 0.0226(7) Uani 1 1 d . . . . .
C23 C 0.41365(15) 0.57561(17) 0.29271(17) 0.0216(7) Uani 1 1 d . . . . .
H23 H 0.425766 0.573393 0.344006 0.026 Uiso 1 1 calc R U . . .
C12 C 0.42383(16) 0.38468(18) 0.21251(16) 0.0233(7) Uani 1 1 d . . . . .
H12 H 0.422098 0.433042 0.210315 0.028 Uiso 1 1 calc R U . . .
C9 C 0.69014(16) 0.49861(19) 0.50210(17) 0.0251(7) Uani 1 1 d . . . . .
C62 C 1.03314(16) 0.26948(17) 1.05691(16) 0.0205(6) Uani 1 1 d . . . . .
C22 C 0.57313(15) 0.46676(17) 0.26665(16) 0.0208(6) Uani 1 1 d . . . . .
C41 C 1.00631(14) 0.34103(16) 0.89494(15) 0.0156(6) Uani 1 1 d . . . . .
C34 C 0.47066(17) 0.26686(18) 0.45667(17) 0.0248(7) Uani 1 1 d . . . . .
C54 C 1.00873(17) 0.15531(17) 0.78187(17) 0.0234(7) Uani 1 1 d . . . . .
H54 H 1.008076 0.113682 0.757239 0.028 Uiso 1 1 calc R U . . .
C35 C 0.29499(15) 0.35091(18) 0.37432(17) 0.0221(7) Uani 1 1 d . . . . .
H35 H 0.317240 0.397045 0.377600 0.027 Uiso 1 1 calc R U . . .
C53 C 1.03557(16) 0.15769(18) 0.85204(17) 0.0241(7) Uani 1 1 d . . . . .
H53 H 1.054129 0.117499 0.875323 0.029 Uiso 1 1 calc R U . . .
C78 C 0.88407(15) 0.44682(19) 0.79483(16) 0.0239(7) Uani 1 1 d . . . . .
H78 H 0.895577 0.433533 0.844414 0.029 Uiso 1 1 calc R U . . .
C66 C 1.10221(16) 0.30846(18) 1.07365(16) 0.0229(7) Uani 1 1 d . . . . .
H66 H 1.090851 0.358114 1.068355 0.027 Uiso 1 1 calc R U . . .
C6 C 0.76474(16) 0.56890(18) 0.42145(17) 0.0238(7) Uani 1 1 d . . . . .
C61 C 1.0199(2) 0.21363(19) 1.09569(17) 0.0297(8) Uani 1 1 d . . . . .
H61 H 1.054653 0.198744 1.132997 0.036 Uiso 1 1 calc R U . . .
C14 C 0.41015(18) 0.27643(19) 0.15432(17) 0.0269(7) Uani 1 1 d . . . . .
H14 H 0.399831 0.250774 0.112977 0.032 Uiso 1 1 calc R U . . .
C13 C 0.40759(18) 0.34685(19) 0.15242(17) 0.0275(7) Uani 1 1 d . . . . .
H13 H 0.394582 0.369564 0.109573 0.033 Uiso 1 1 calc R U . . .
C15 C 0.42791(16) 0.24371(17) 0.21707(17) 0.0231(7) Uani 1 1 d . . . . .
H15 H 0.429070 0.195320 0.218814 0.028 Uiso 1 1 calc R U . . .
C26 C 0.61344(16) 0.40317(18) 0.29415(18) 0.0250(7) Uani 1 1 d . . . . .
H26 H 0.591390 0.384405 0.332010 0.030 Uiso 1 1 calc R U . . .
C31 C 0.32753(18) 0.23663(19) 0.43102(17) 0.0281(8) Uani 1 1 d . . . . .
H31 H 0.279051 0.225861 0.423411 0.034 Uiso 1 1 calc R U . . .
C75 C 1.14938(15) 0.4077(2) 0.82200(17) 0.0257(7) Uani 1 1 d . . . . .
H75 H 1.146149 0.407714 0.871828 0.031 Uiso 1 1 calc R U . . .
C59 C 0.9053(2) 0.19911(19) 1.02613(19) 0.0322(8) Uani 1 1 d . . . . .
H59 H 0.862076 0.175197 1.016954 0.039 Uiso 1 1 calc R U . . .
C72 C 1.01280(17) 0.47558(18) 0.67448(17) 0.0251(7) Uani 1 1 d . . . . .
H72 H 1.011358 0.491333 0.628857 0.030 Uiso 1 1 calc R U . . .
C8 C 0.76102(17) 0.4865(2) 0.50754(18) 0.0277(7) Uani 1 1 d . . . . .
C71 C 1.07575(16) 0.45541(19) 0.71416(16) 0.0241(7) Uani 1 1 d . . . . .
H71 H 1.117267 0.458047 0.695415 0.029 Uiso 1 1 calc R U . . .
C19 C 0.50018(18) 0.58272(19) 0.21096(17) 0.0266(7) Uani 1 1 d . . . . .
H19 H 0.475896 0.622069 0.191268 0.032 Uiso 1 1 calc R U . . .
C33 C 0.4463(2) 0.20422(19) 0.47487(18) 0.0330(8) Uani 1 1 d . . . . .
H33 H 0.478707 0.170999 0.496285 0.040 Uiso 1 1 calc R U . . .
C60 C 0.9561(2) 0.1792(2) 1.08050(19) 0.0365(9) Uani 1 1 d . . . . .
H60 H 0.947669 0.141485 1.108001 0.044 Uiso 1 1 calc R U . . .
C37 C 0.27128(16) 0.3337(2) 0.29785(17) 0.0269(7) Uani 1 1 d . . . . .
H37A H 0.312066 0.332884 0.275249 0.040 Uiso 1 1 calc R U . . .
H37B H 0.238083 0.368335 0.276110 0.040 Uiso 1 1 calc R U . . .
H37C H 0.248577 0.288908 0.293415 0.040 Uiso 1 1 calc R U . . .
C7 C 0.80024(16) 0.52216(18) 0.46775(16) 0.0227(7) Uani 1 1 d . . . . .
C10 C 0.87758(17) 0.5100(2) 0.47381(18) 0.0299(8) Uani 1 1 d . . . . .
C55 C 0.98296(16) 0.21466(18) 0.74850(17) 0.0247(7) Uani 1 1 d . . . . .
H55 H 0.964742 0.213588 0.700539 0.030 Uiso 1 1 calc R U . . .
C45 C 0.81789(18) 0.4070(2) 1.08660(18) 0.0319(8) Uani 1 1 d . . . . .
C32 C 0.3754(2) 0.1895(2) 0.46223(18) 0.0348(9) Uani 1 1 d . . . . .
H32 H 0.359709 0.146455 0.475261 0.042 Uiso 1 1 calc R U . . .
C67 C 1.15262(17) 0.2917(2) 1.02470(18) 0.0345(9) Uani 1 1 d . . . . .
H67A H 1.196004 0.317734 1.038209 0.052 Uiso 1 1 calc R U . . .
H67B H 1.130730 0.303764 0.977581 0.052 Uiso 1 1 calc R U . . .
H67C H 1.163293 0.242815 1.027092 0.052 Uiso 1 1 calc R U . . .
C24 C 0.34893(16) 0.52987(19) 0.2700(2) 0.0318(8) Uani 1 1 d . . . . .
H24A H 0.336487 0.529573 0.219758 0.048 Uiso 1 1 calc R U . . .
H24B H 0.309558 0.547660 0.289281 0.048 Uiso 1 1 calc R U . . .
H24C H 0.359628 0.483327 0.286708 0.048 Uiso 1 1 calc R U . . .
C76 C 1.16533(17) 0.3354(2) 0.8015(2) 0.0347(9) Uani 1 1 d . . . . .
H76A H 1.128079 0.304679 0.809968 0.052 Uiso 1 1 calc R U . . .
H76B H 1.210161 0.320575 0.828699 0.052 Uiso 1 1 calc R U . . .
H76C H 1.167990 0.334357 0.752522 0.052 Uiso 1 1 calc R U . . .
C21 C 0.59360(18) 0.5024(2) 0.21267(18) 0.0297(8) Uani 1 1 d . . . . .
H21 H 0.633039 0.487145 0.194816 0.036 Uiso 1 1 calc R U . . .
C27 C 0.60999(19) 0.3479(2) 0.2388(2) 0.0328(8) Uani 1 1 d . . . . .
H27A H 0.632251 0.364661 0.201482 0.049 Uiso 1 1 calc R U . . .
H27B H 0.560950 0.336582 0.220567 0.049 Uiso 1 1 calc R U . . .
H27C H 0.634575 0.306989 0.259032 0.049 Uiso 1 1 calc R U . . .
C64 C 0.84706(18) 0.2111(2) 0.8715(2) 0.0343(9) Uani 1 1 d . . . . .
H64A H 0.891266 0.197869 0.858142 0.051 Uiso 1 1 calc R U . . .
H64B H 0.813303 0.224485 0.830520 0.051 Uiso 1 1 calc R U . . .
H64C H 0.828396 0.172549 0.893879 0.051 Uiso 1 1 calc R U . . .
C25 C 0.39478(18) 0.64931(19) 0.2734(2) 0.0311(8) Uani 1 1 d . . . . .
H25A H 0.436100 0.678240 0.287234 0.047 Uiso 1 1 calc R U . . .
H25B H 0.357415 0.664433 0.297076 0.047 Uiso 1 1 calc R U . . .
H25C H 0.378695 0.652686 0.223631 0.047 Uiso 1 1 calc R U . . .
C63 C 0.85994(17) 0.27143(19) 0.92161(19) 0.0291(8) Uani 1 1 d . . . . .
H63 H 0.877333 0.310645 0.897209 0.035 Uiso 1 1 calc R U . . .
C80 C 0.84881(18) 0.5163(2) 0.7902(2) 0.0361(9) Uani 1 1 d . . . . .
H80A H 0.832019 0.528000 0.741833 0.054 Uiso 1 1 calc R U . . .
H80B H 0.882548 0.550718 0.811452 0.054 Uiso 1 1 calc R U . . .
H80C H 0.809142 0.514984 0.814361 0.054 Uiso 1 1 calc R U . . .
C20 C 0.5576(2) 0.5593(2) 0.18485(19) 0.0324(8) Uani 1 1 d . . . . .
H20 H 0.571999 0.582602 0.147762 0.039 Uiso 1 1 calc R U . . .
C68 C 1.14064(19) 0.2975(2) 1.14752(18) 0.0341(9) Uani 1 1 d . . . . .
H68A H 1.157973 0.250489 1.152872 0.051 Uiso 1 1 calc R U . . .
H68B H 1.108393 0.305670 1.179292 0.051 Uiso 1 1 calc R U . . .
H68C H 1.180172 0.329143 1.157751 0.051 Uiso 1 1 calc R U . . .
C48 C 0.74603(18) 0.4883(2) 0.9866(2) 0.0351(9) Uani 1 1 d . . . . .
C79 C 0.83418(17) 0.3930(2) 0.7568(2) 0.0373(9) Uani 1 1 d . . . . .
H79A H 0.791828 0.390798 0.776911 0.056 Uiso 1 1 calc R U . . .
H79B H 0.857364 0.348475 0.760956 0.056 Uiso 1 1 calc R U . . .
H79C H 0.821466 0.405464 0.708102 0.056 Uiso 1 1 calc R U . . .
C38 C 0.54893(18) 0.2828(2) 0.4714(2) 0.0353(9) Uani 1 1 d . . . . .
H38 H 0.554735 0.332985 0.465531 0.042 Uiso 1 1 calc R U . . .
C77 C 1.20980(17) 0.4541(2) 0.8122(2) 0.0380(9) Uani 1 1 d . . . . .
H77A H 1.220984 0.446440 0.766563 0.057 Uiso 1 1 calc R U . . .
H77B H 1.250965 0.443775 0.847458 0.057 Uiso 1 1 calc R U . . .
H77C H 1.196260 0.501790 0.816445 0.057 Uiso 1 1 calc R U . . .
C46 C 0.74510(19) 0.4079(2) 1.0748(2) 0.0380(9) Uani 1 1 d . . . . .
C47 C 0.70763(18) 0.4495(2) 1.0248(2) 0.0345(9) Uani 1 1 d . . . . .
C36 C 0.23036(17) 0.3545(2) 0.40816(19) 0.0362(9) Uani 1 1 d . . . . .
H36A H 0.202816 0.312682 0.398018 0.054 Uiso 1 1 calc R U . . .
H36B H 0.201728 0.393876 0.390101 0.054 Uiso 1 1 calc R U . . .
H36C H 0.245174 0.359259 0.458014 0.054 Uiso 1 1 calc R U . . .
C28 C 0.68990(18) 0.4190(2) 0.3240(2) 0.0393(10) Uani 1 1 d . . . . .
H28A H 0.713177 0.377554 0.344380 0.059 Uiso 1 1 calc R U . . .
H28B H 0.692256 0.454226 0.359397 0.059 Uiso 1 1 calc R U . . .
H28C H 0.713363 0.435276 0.287293 0.059 Uiso 1 1 calc R U . . .
C65 C 0.79091(19) 0.2927(2) 0.9422(2) 0.0442(10) Uani 1 1 d . . . . .
H65A H 0.773775 0.255586 0.967764 0.066 Uiso 1 1 calc R U . . .
H65B H 0.756205 0.302698 0.900788 0.066 Uiso 1 1 calc R U . . .
H65C H 0.798570 0.333498 0.971205 0.066 Uiso 1 1 calc R U . . .
C39 C 0.5874(2) 0.2461(3) 0.4212(2) 0.0444(10) Uani 1 1 d . . . . .
H39A H 0.637426 0.256894 0.432485 0.067 Uiso 1 1 calc R U . . .
H39B H 0.568509 0.261091 0.374163 0.067 Uiso 1 1 calc R U . . .
H39C H 0.580858 0.196773 0.424685 0.067 Uiso 1 1 calc R U . . .
C40 C 0.5829(2) 0.2639(3) 0.5455(2) 0.0589(15) Uani 1 1 d . . . . .
H40A H 0.580692 0.214455 0.551454 0.088 Uiso 1 1 calc R U . . .
H40B H 0.557670 0.286643 0.577661 0.088 Uiso 1 1 calc R U . . .
H40C H 0.631883 0.278719 0.554477 0.088 Uiso 1 1 calc R U . . .
C50 C 0.6292(2) 0.4558(2) 1.0103(3) 0.0479(12) Uani 1 1 d . . . . .

loop_
_atom_site_aniso_label
_atom_site_aniso_U_11
_atom_site_aniso_U_22
_atom_site_aniso_U_33
_atom_site_aniso_U_23
_atom_site_aniso_U_13
_atom_site_aniso_U_12
Ga1 0.01375(17) 0.01662(19) 0.01654(18) -0.00152(15) 0.00308(13) -0.00193(14)
Ga2 0.02063(18) 0.01551(19) 0.01307(17) 0.00070(15) 0.00506(13) -0.00204(14)
F1 0.0249(9) 0.0214(10) 0.0244(9) 0.0020(8) 0.0028(7) 0.0007(7)
F9 0.0408(10) 0.0216(10) 0.0162(9) 0.0053(8) 0.0036(7) 0.0013(8)
F5 0.0325(10) 0.0356(13) 0.0481(13) 0.0287(11) -0.0004(9) -0.0065(9)
F2 0.0283(10) 0.0446(14) 0.0341(11) 0.0204(10) 0.0109(8) 0.0101(9)
F3 0.0272(10) 0.0496(15) 0.0411(12) 0.0140(11) 0.0181(9) -0.0006(9)
F13 0.0311(11) 0.0523(15) 0.0496(14) 0.0257(13) -0.0037(10) -0.0056(10)
F4 0.0293(10) 0.0570(16) 0.0516(14) 0.0289(13) 0.0092(9) 0.0194(10)
F6 0.0194(10) 0.0479(15) 0.0839(19) -0.0031(14) 0.0110(10) -0.0071(10)
N4 0.0175(11) 0.0140(13) 0.0131(11) -0.0006(10) 0.0018(9) -0.0007(9)
F8 0.0310(11) 0.0523(16) 0.0765(18) -0.0207(14) 0.0238(11) 0.0033(11)
N2 0.0125(11) 0.0152(13) 0.0165(12) -0.0015(10) 0.0012(9) -0.0001(9)
N1 0.0124(10) 0.0158(13) 0.0168(12) -0.0016(10) 0.0029(9) -0.0009(9)
F10 0.0430(13) 0.076(2) 0.0493(15) 0.0360(15) 0.0045(11) -0.0178(13)
N3 0.0150(11) 0.0166(13) 0.0135(11) -0.0004(10) 0.0025(9) -0.0024(9)
F12 0.0279(11) 0.0540(17) 0.092(2) 0.0269(16) -0.0109(12) -0.0013(11)
F11 0.0406(13) 0.104(3) 0.0536(16) 0.0190(17) 0.0182(11) -0.0291(15)
F14 0.0339(13) 0.079(2) 0.095(2) -0.0073(19) 0.0286(13) -0.0155(13)
F15 0.0316(12) 0.089(2) 0.075(2) -0.0265(18) -0.0073(12) -0.0023(13)
F7 0.0205(11) 0.164(4) 0.0385(14) 0.0349(18) 0.0006(9) 0.0110(15)
C3 0.0135(12) 0.0139(14) 0.0185(14) -0.0054(12) 0.0008(10) -0.0015(11)
F16 0.0311(12) 0.0445(17) 0.165(4) -0.038(2) 0.0223(16) -0.0017(12)
C2 0.0113(12) 0.0222(16) 0.0155(13) -0.0031(12) 0.0020(10) -0.0008(11)
C69 0.0212(14) 0.0140(15) 0.0094(13) -0.0003(11) 0.0024(10) 0.0018(11)
C43 0.0144(12) 0.0190(16) 0.0120(13) -0.0004(12) 0.0008(10) 0.0018(11)
C49 0.0128(14) 0.0234(17) 0.0391(19) -0.0121(15) 0.0069(12) -0.0097(12)
C42 0.0160(13) 0.0108(14) 0.0173(14) -0.0009(12) 0.0004(11) -0.0009(11)
C11 0.0153(13) 0.0181(15) 0.0161(14) -0.0024(12) 0.0020(10) -0.0015(11)
C1 0.0120(12) 0.0194(16) 0.0165(14) -0.0007(12) 0.0014(10) 0.0021(11)
C4 0.0192(14) 0.0181(16) 0.0197(14) -0.0020(13) 0.0035(11) -0.0013(12)
C57 0.0259(15) 0.0138(15) 0.0149(14) 0.0008(12) 0.0086(11) 0.0003(12)
C17 0.0202(14) 0.0167(15) 0.0129(13) -0.0012(12) 0.0035(11) -0.0041(11)
C51 0.0168(13) 0.0188(16) 0.0166(14) -0.0018(12) 0.0034(11) -0.0007(11)
C16 0.0189(14) 0.0210(16) 0.0192(15) -0.0007(13) 0.0026(11) 0.0008(12)
C73 0.0248(15) 0.0196(16) 0.0188(15) 0.0009(13) 0.0013(12) 0.0064(12)
C56 0.0233(14) 0.0174(16) 0.0160(14) 0.0020(13) 0.0015(11) 0.0007(12)
C70 0.0180(14) 0.0217(16) 0.0163(14) -0.0032(13) 0.0036(11) 0.0014(12)
C44 0.0272(16) 0.0206(17) 0.0249(16) -0.0073(14) 0.0108(12) -0.0031(13)
C18 0.0208(14) 0.0184(16) 0.0179(14) -0.0011(13) 0.0006(11) -0.0014(12)
C52 0.0189(14) 0.0205(16) 0.0170(14) 0.0006(13) 0.0020(11) 0.0005(12)
C29 0.0209(14) 0.0136(15) 0.0139(13) -0.0024(12) 0.0005(11) -0.0017(11)
C74 0.0210(14) 0.0160(15) 0.0169(14) -0.0008(13) 0.0044(11) 0.0025(12)
C5 0.0206(14) 0.0201(16) 0.0198(15) 0.0026(13) 0.0040(11) 0.0013(12)
C30 0.0231(15) 0.0178(16) 0.0149(14) -0.0032(13) 0.0007(11) -0.0044(12)
C58 0.0260(15) 0.0196(16) 0.0242(16) -0.0039(14) 0.0099(12) -0.0052(13)
C23 0.0178(14) 0.0225(17) 0.0233(15) -0.0008(14) 0.0005(11) 0.0028(12)
C12 0.0255(15) 0.0221(17) 0.0214(16) -0.0035(14) 0.0019(12) -0.0028(13)
C9 0.0223(15) 0.0273(18) 0.0261(16) 0.0025(15) 0.0060(12) 0.0054(13)
C62 0.0286(16) 0.0174(16) 0.0161(14) -0.0007(13) 0.0057(12) 0.0031(13)
C22 0.0202(14) 0.0210(16) 0.0223(15) -0.0055(13) 0.0069(12) -0.0030(12)
C41 0.0129(13) 0.0188(15) 0.0139(13) 0.0008(12) -0.0004(10) -0.0004(11)
C34 0.0320(17) 0.0186(16) 0.0202(15) -0.0022(14) -0.0045(13) 0.0038(13)
C54 0.0301(16) 0.0180(17) 0.0223(16) -0.0043(14) 0.0051(13) 0.0014(13)
C35 0.0165(14) 0.0214(17) 0.0268(16) -0.0043(14) -0.0002(12) -0.0039(12)
C53 0.0265(16) 0.0223(18) 0.0230(16) -0.0009(14) 0.0034(12) 0.0037(13)
C78 0.0161(14) 0.036(2) 0.0196(15) 0.0076(15) 0.0029(11) 0.0031(13)
C66 0.0244(15) 0.0256(18) 0.0172(15) -0.0028(14) -0.0001(12) 0.0033(13)
C6 0.0226(15) 0.0280(18) 0.0225(15) -0.0013(14) 0.0083(12) -0.0035(13)
C61 0.047(2) 0.0236(18) 0.0176(16) 0.0014(14) 0.0029(14) 0.0019(15)
C14 0.0358(18) 0.0256(19) 0.0182(15) -0.0083(14) 0.0018(13) -0.0029(14)
C13 0.0385(18) 0.0272(19) 0.0151(15) -0.0008(14) 0.0009(13) -0.0036(15)
C15 0.0266(15) 0.0177(16) 0.0245(16) -0.0062(14) 0.0035(12) -0.0006(13)
C26 0.0246(16) 0.0246(18) 0.0289(17) -0.0045(15) 0.0131(13) 0.0026(13)
C31 0.0342(17) 0.0275(19) 0.0227(16) -0.0031(15) 0.0058(13) -0.0145(15)
C75 0.0174(14) 0.040(2) 0.0190(15) -0.0021(15) 0.0019(12) 0.0029(14)
C59 0.0413(19) 0.0247(19) 0.0343(19) -0.0024(16) 0.0167(15) -0.0131(15)
C72 0.0342(17) 0.0262(18) 0.0156(15) 0.0018(14) 0.0067(13) 0.0055(14)
C8 0.0238(16) 0.032(2) 0.0261(17) 0.0084(16) 0.0025(13) 0.0070(14)
C71 0.0228(15) 0.0322(19) 0.0189(15) 0.0008(15) 0.0083(12) 0.0027(13)
C19 0.0375(18) 0.0229(18) 0.0191(15) 0.0012(14) 0.0039(13) -0.0032(14)
C33 0.053(2) 0.0206(18) 0.0203(16) -0.0009(15) -0.0051(15) 0.0058(16)
C60 0.066(3) 0.0192(18) 0.0276(18) 0.0039(16) 0.0179(17) -0.0081(17)
C37 0.0196(15) 0.035(2) 0.0244(16) 0.0011(15) -0.0009(12) 0.0009(14)
C7 0.0203(15) 0.0285(18) 0.0191(15) -0.0049(14) 0.0031(12) 0.0005(13)
C10 0.0201(16) 0.045(2) 0.0250(17) -0.0025(17) 0.0053(13) 0.0019(15)
C55 0.0266(16) 0.0274(19) 0.0189(15) -0.0021(14) 0.0012(12) -0.0032(13)
C45 0.0323(18) 0.039(2) 0.0259(17) -0.0014(17) 0.0099(14) -0.0077(16)
C32 0.063(2) 0.0206(18) 0.0196(16) 0.0036(15) 0.0058(16) -0.0123(17)
C67 0.0232(16) 0.055(3) 0.0236(17) -0.0042(18) 0.0005(13) 0.0000(16)
C24 0.0187(15) 0.0268(19) 0.047(2) -0.0033(17) -0.0010(14) 0.0026(14)
C76 0.0215(16) 0.035(2) 0.046(2) 0.0067(18) 0.0007(15) 0.0091(15)
C21 0.0315(17) 0.033(2) 0.0280(17) -0.0052(16) 0.0151(14) -0.0060(15)
C27 0.0318(18) 0.029(2) 0.042(2) -0.0109(17) 0.0164(15) -0.0014(15)
C64 0.0270(17) 0.036(2) 0.038(2) -0.0070(18) 0.0017(15) -0.0092(15)
C25 0.0286(17) 0.0250(19) 0.038(2) 0.0020(16) 0.0026(14) 0.0062(14)
C63 0.0229(16) 0.0271(19) 0.038(2) -0.0043(16) 0.0059(14) -0.0070(14)
C80 0.0272(17) 0.039(2) 0.045(2) -0.0127(19) 0.0130(15) 0.0036(16)
C20 0.047(2) 0.029(2) 0.0252(17) 0.0011(16) 0.0172(15) -0.0080(16)
C68 0.0365(19) 0.041(2) 0.0207(17) 0.0007(16) -0.0058(14) 0.0058(16)
C48 0.0246(17) 0.028(2) 0.049(2) 0.0017(18) -0.0014(15) 0.0020(15)
C79 0.0197(16) 0.033(2) 0.058(3) 0.004(2) 0.0044(16) 0.0016(15)
C38 0.0255(17) 0.0257(19) 0.048(2) -0.0089(18) -0.0106(15) 0.0114(14)
C77 0.0221(16) 0.045(2) 0.047(2) -0.015(2) 0.0056(15) -0.0034(16)
C46 0.0330(19) 0.052(3) 0.0327(19) -0.0055(19) 0.0161(15) -0.0188(18)
C47 0.0240(17) 0.037(2) 0.044(2) -0.0167(19) 0.0121(15) -0.0086(15)
C36 0.0213(16) 0.054(3) 0.0320(19) -0.0165(19) 0.0024(14) -0.0045(16)
C28 0.0245(17) 0.041(2) 0.052(2) -0.015(2) 0.0046(16) 0.0061(16)
C65 0.0278(18) 0.044(3) 0.060(3) -0.013(2) 0.0059(17) -0.0022(17)
C39 0.0308(19) 0.056(3) 0.041(2) -0.001(2) -0.0055(16) 0.0082(19)
C40 0.044(2) 0.083(4) 0.040(2) -0.026(3) -0.0178(19) 0.034(2)
C50 0.0254(18) 0.041(3) 0.078(3) -0.024(2) 0.0111(19) -0.0093(17)

loop_
_atom_type_symbol
_atom_type_description
_atom_type_scat_dispersion_real
_atom_type_scat_dispersion_imag
_atom_type_scat_source
C C 0.0181 0.0091 'International Tables Vol C Tables 4.2.6.8 and 6.1.1.4'
H H 0.0000 0.0000 'International Tables Vol C Tables 4.2.6.8 and 6.1.1.4'
N N 0.0311 0.0180 'International Tables Vol C Tables 4.2.6.8 and 6.1.1.4'
F F 0.0727 0.0534 'International Tables Vol C Tables 4.2.6.8 and 6.1.1.4'
Ga Ga -1.2846 0.7763 'International Tables Vol C Tables 4.2.6.8 and 6.1.1.4'

loop_
_exptl_crystal_face_index_h
_exptl_crystal_face_index_k
_exptl_crystal_face_index_l
_exptl_crystal_face_perp_dist
3 -12 -1 0.0405
-3 -12 -4 0.0433
-3 12 0 0.0207
-9 3 10 0.0344
-12 -2 3 0.0535
8 6 6 0.0574
8 -8 -7 0.0267
3 11 -7 0.0311
-9 -7 7 0.0389
-6 -5 11 0.0426
-2 -11 6 0.0374
0 7 10 0.0476
8 7 -8 0.0271

loop_
_geom_angle_atom_site_label_1
_geom_angle_atom_site_label_2
_geom_angle_atom_site_label_3
_geom_angle
_geom_angle_site_symmetry_1
_geom_angle_site_symmetry_3
_geom_angle_publ_flag
F1 Ga1 C3 111.70(11) . 3_666 ?
F1 Ga1 C2 112.93(10) . . ?
F1 Ga1 C4 105.65(11) . . ?
C3 Ga1 C4 110.22(12) 3_666 . ?
C2 Ga1 C3 106.52(12) . 3_666 ?
C2 Ga1 C4 109.86(12) . . ?
F9 Ga2 C43 112.14(10) . 3_767 ?
F9 Ga2 C42 111.93(10) . . ?
F9 Ga2 C44 109.16(12) . . ?
C43 Ga2 C42 107.16(12) 3_767 . ?
C43 Ga2 C44 107.22(13) 3_767 . ?
C42 Ga2 C44 109.08(12) . . ?
C43 N4 C69 121.3(2) . . ?
C41 N4 C69 126.3(2) . . ?
C41 N4 C43 110.8(2) . . ?
C3 N2 C29 122.5(2) . . ?
C1 N2 C3 110.4(3) . . ?
C1 N2 C29 126.7(3) . . ?
C2 N1 C17 124.1(2) . . ?
C1 N1 C2 110.5(2) . . ?
C1 N1 C17 125.4(3) . . ?
C42 N3 C57 123.4(2) . . ?
C41 N3 C42 110.9(3) . . ?
C41 N3 C57 125.7(3) . . ?
N2 C3 Ga1 126.8(2) . 3_666 ?
C2 C3 Ga1 126.6(2) . 3_666 ?
C2 C3 N2 106.2(3) . . ?
N1 C2 Ga1 127.6(2) . . ?
C3 C2 Ga1 125.2(2) . . ?
C3 C2 N1 106.5(3) . . ?
C70 C69 N4 120.6(2) . . ?
C70 C69 C74 123.2(3) . . ?
C74 C69 N4 116.3(3) . . ?
N4 C43 Ga2 127.9(2) . 3_767 ?
C42 C43 Ga2 124.8(2) . 3_767 ?
C42 C43 N4 106.1(3) . . ?
F13 C49 C44 121.6(3) . . ?
F13 C49 C48 116.2(3) . . ?
C44 C49 C48 122.2(3) . . ?
N3 C42 Ga2 128.0(2) . . ?
C43 C42 Ga2 124.9(2) . . ?
C43 C42 N3 106.3(3) . . ?
C16 C11 C1 121.6(3) . . ?
C12 C11 C1 120.3(3) . . ?
C12 C11 C16 118.1(3) . . ?
N2 C1 N1 106.4(3) . . ?
N2 C1 C11 127.4(3) . . ?
N1 C1 C11 126.2(3) . . ?
C5 C4 Ga1 125.8(2) . . ?
C5 C4 C9 114.8(3) . . ?
C9 C4 Ga1 119.3(2) . . ?
C58 C57 N3 118.6(3) . . ?
C58 C57 C62 123.7(3) . . ?
C62 C57 N3 117.6(3) . . ?
C18 C17 N1 117.5(3) . . ?
C22 C17 N1 119.0(3) . . ?
C22 C17 C18 123.5(3) . . ?
C56 C51 C52 117.7(3) . . ?
C56 C51 C41 122.1(3) . . ?
C52 C51 C41 120.2(3) . . ?
C11 C16 H16 119.6 . . ?
C15 C16 C11 120.7(3) . . ?
C15 C16 H16 119.6 . . ?
C74 C73 H73 119.3 . . ?
C74 C73 C72 121.4(3) . . ?
C72 C73 H73 119.3 . . ?
C51 C56 H56 119.6 . . ?
C55 C56 C51 120.7(3) . . ?
C55 C56 H56 119.6 . . ?
C69 C70 C75 123.2(3) . . ?
C71 C70 C69 116.8(3) . . ?
C71 C70 C75 119.9(3) . . ?
C49 C44 Ga2 117.8(2) . . ?
C49 C44 C45 115.7(3) . . ?
C45 C44 Ga2 126.5(3) . . ?
C17 C18 C23 122.2(3) . . ?
C19 C18 C17 116.5(3) . . ?
C19 C18 C23 121.3(3) . . ?
C51 C52 H52 119.5 . . ?
C53 C52 C51 121.0(3) . . ?
C53 C52 H52 119.5 . . ?
C30 C29 N2 119.7(3) . . ?
C30 C29 C34 123.3(3) . . ?
C34 C29 N2 117.0(3) . . ?
C69 C74 C78 123.0(3) . . ?
C73 C74 C69 117.0(3) . . ?
C73 C74 C78 120.0(3) . . ?
F2 C5 C4 120.3(3) . . ?
F2 C5 C6 116.4(3) . . ?
C4 C5 C6 123.2(3) . . ?
C29 C30 C35 122.8(3) . . ?
C29 C30 C31 116.9(3) . . ?
C31 C30 C35 120.3(3) . . ?
C57 C58 C63 123.9(3) . . ?
C59 C58 C57 116.6(3) . . ?
C59 C58 C63 119.5(3) . . ?
C18 C23 H23 107.2 . . ?
C18 C23 C24 112.2(3) . . ?
C24 C23 H23 107.2 . . ?
C25 C23 C18 113.2(3) . . ?
C25 C23 H23 107.2 . . ?
C25 C23 C24 109.5(3) . . ?
C11 C12 H12 119.6 . . ?
C13 C12 C11 120.7(3) . . ?
C13 C12 H12 119.6 . . ?
F5 C9 C4 120.9(3) . . ?
F5 C9 C8 116.0(3) . . ?
C8 C9 C4 123.0(3) . . ?
C57 C62 C66 121.8(3) . . ?
C61 C62 C57 116.8(3) . . ?
C61 C62 C66 121.4(3) . . ?
C17 C22 C26 123.9(3) . . ?
C21 C22 C17 117.1(3) . . ?
C21 C22 C26 119.0(3) . . ?
N4 C41 C51 128.0(3) . . ?
N3 C41 N4 105.9(3) . . ?
N3 C41 C51 126.1(3) . . ?
C29 C34 C38 122.5(3) . . ?
C33 C34 C29 117.0(3) . . ?
C33 C34 C38 120.5(3) . . ?
C53 C54 H54 120.5 . . ?
C55 C54 H54 120.5 . . ?
C55 C54 C53 118.9(3) . . ?
C30 C35 H35 108.1 . . ?
C30 C35 C37 111.8(3) . . ?
C30 C35 C36 112.0(3) . . ?
C37 C35 H35 108.1 . . ?
C36 C35 H35 108.1 . . ?
C36 C35 C37 108.7(2) . . ?
C52 C53 C54 120.7(3) . . ?
C52 C53 H53 119.7 . . ?
C54 C53 H53 119.7 . . ?
C74 C78 H78 108.0 . . ?
C74 C78 C79 111.4(3) . . ?
C80 C78 C74 110.8(3) . . ?
C80 C78 H78 108.0 . . ?
C80 C78 C79 110.5(3) . . ?
C79 C78 H78 108.0 . . ?
C62 C66 H66 107.3 . . ?
C62 C66 C67 113.2(3) . . ?
C62 C66 C68 113.0(3) . . ?
C67 C66 H66 107.3 . . ?
C68 C66 H66 107.3 . . ?
C68 C66 C67 108.5(3) . . ?
F3 C6 C5 118.6(3) . . ?
F3 C6 C7 120.4(3) . . ?
C5 C6 C7 121.1(3) . . ?
C62 C61 H61 119.6 . . ?
C62 C61 C60 120.8(3) . . ?
C60 C61 H61 119.6 . . ?
C13 C14 H14 120.3 . . ?
C13 C14 C15 119.3(3) . . ?
C15 C14 H14 120.3 . . ?
C12 C13 H13 119.7 . . ?
C14 C13 C12 120.6(3) . . ?
C14 C13 H13 119.7 . . ?
C16 C15 H15 119.8 . . ?
C14 C15 C16 120.5(3) . . ?
C14 C15 H15 119.8 . . ?
C22 C26 H26 107.9 . . ?
C22 C26 C27 111.9(3) . . ?
C22 C26 C28 111.9(3) . . ?
C27 C26 H26 107.9 . . ?
C28 C26 H26 107.9 . . ?
C28 C26 C27 109.3(3) . . ?
C30 C31 H31 119.4 . . ?
C32 C31 C30 121.2(3) . . ?
C32 C31 H31 119.4 . . ?
C70 C75 H75 108.4 . . ?
C70 C75 C76 110.3(3) . . ?
C70 C75 C77 112.5(3) . . ?
C76 C75 H75 108.4 . . ?
C76 C75 C77 108.8(3) . . ?
C77 C75 H75 108.4 . . ?
C58 C59 H59 119.4 . . ?
C60 C59 C58 121.3(3) . . ?
C60 C59 H59 119.4 . . ?
C73 C72 H72 120.0 . . ?
C71 C72 C73 120.0(3) . . ?
C71 C72 H72 120.0 . . ?
F4 C8 C9 118.3(3) . . ?
F4 C8 C7 120.7(3) . . ?
C9 C8 C7 121.0(3) . . ?
C70 C71 H71 119.2 . . ?
C72 C71 C70 121.5(3) . . ?
C72 C71 H71 119.2 . . ?
C18 C19 H19 119.2 . . ?
C18 C19 C20 121.6(3) . . ?
C20 C19 H19 119.2 . . ?
C34 C33 H33 119.6 . . ?
C32 C33 C34 120.9(3) . . ?
C32 C33 H33 119.6 . . ?
C61 C60 H60 119.6 . . ?
C59 C60 C61 120.7(3) . . ?
C59 C60 H60 119.6 . . ?
C35 C37 H37A 109.5 . . ?
C35 C37 H37B 109.5 . . ?
C35 C37 H37C 109.5 . . ?
H37A C37 H37B 109.5 . . ?
H37A C37 H37C 109.5 . . ?
H37B C37 H37C 109.5 . . ?
C6 C7 C10 121.7(3) . . ?
C8 C7 C6 116.9(3) . . ?
C8 C7 C10 121.5(3) . . ?
F6 C10 C7 112.6(3) . . ?
F8 C10 F6 106.6(3) . . ?
F8 C10 C7 111.5(3) . . ?
F7 C10 F6 106.9(3) . . ?
F7 C10 F8 106.6(3) . . ?
F7 C10 C7 112.3(3) . . ?
C56 C55 C54 121.0(3) . . ?
C56 C55 H55 119.5 . . ?
C54 C55 H55 119.5 . . ?
F10 C45 C44 120.5(3) . . ?
F10 C45 C46 116.3(3) . . ?
C44 C45 C46 123.2(4) . . ?
C31 C32 C33 120.6(3) . . ?
C31 C32 H32 119.7 . . ?
C33 C32 H32 119.7 . . ?
C66 C67 H67A 109.5 . . ?
C66 C67 H67B 109.5 . . ?
C66 C67 H67C 109.5 . . ?
H67A C67 H67B 109.5 . . ?
H67A C67 H67C 109.5 . . ?
H67B C67 H67C 109.5 . . ?
C23 C24 H24A 109.5 . . ?
C23 C24 H24B 109.5 . . ?
C23 C24 H24C 109.5 . . ?
H24A C24 H24B 109.5 . . ?
H24A C24 H24C 109.5 . . ?
H24B C24 H24C 109.5 . . ?
C75 C76 H76A 109.5 . . ?
C75 C76 H76B 109.5 . . ?
C75 C76 H76C 109.5 . . ?
H76A C76 H76B 109.5 . . ?
H76A C76 H76C 109.5 . . ?
H76B C76 H76C 109.5 . . ?
C22 C21 H21 119.4 . . ?
C20 C21 C22 121.1(3) . . ?
C20 C21 H21 119.4 . . ?
C26 C27 H27A 109.5 . . ?
C26 C27 H27B 109.5 . . ?
C26 C27 H27C 109.5 . . ?
H27A C27 H27B 109.5 . . ?
H27A C27 H27C 109.5 . . ?
H27B C27 H27C 109.5 . . ?
H64A C64 H64B 109.5 . . ?
H64A C64 H64C 109.5 . . ?
H64B C64 H64C 109.5 . . ?
C63 C64 H64A 109.5 . . ?
C63 C64 H64B 109.5 . . ?
C63 C64 H64C 109.5 . . ?
C23 C25 H25A 109.5 . . ?
C23 C25 H25B 109.5 . . ?
C23 C25 H25C 109.5 . . ?
H25A C25 H25B 109.5 . . ?
H25A C25 H25C 109.5 . . ?
H25B C25 H25C 109.5 . . ?
C58 C63 C64 110.8(3) . . ?
C58 C63 H63 108.1 . . ?
C58 C63 C65 112.0(3) . . ?
C64 C63 H63 108.1 . . ?
C65 C63 C64 109.7(3) . . ?
C65 C63 H63 108.1 . . ?
C78 C80 H80A 109.5 . . ?
C78 C80 H80B 109.5 . . ?
C78 C80 H80C 109.5 . . ?
H80A C80 H80B 109.5 . . ?
H80A C80 H80C 109.5 . . ?
H80B C80 H80C 109.5 . . ?
C19 C20 H20 119.9 . . ?
C21 C20 C19 120.1(3) . . ?
C21 C20 H20 119.9 . . ?
C66 C68 H68A 109.5 . . ?
C66 C68 H68B 109.5 . . ?
C66 C68 H68C 109.5 . . ?
H68A C68 H68B 109.5 . . ?
H68A C68 H68C 109.5 . . ?
H68B C68 H68C 109.5 . . ?
F12 C48 C49 118.6(3) . . ?
F12 C48 C47 120.2(3) . . ?
C47 C48 C49 121.1(4) . . ?
C78 C79 H79A 109.5 . . ?
C78 C79 H79B 109.5 . . ?
C78 C79 H79C 109.5 . . ?
H79A C79 H79B 109.5 . . ?
H79A C79 H79C 109.5 . . ?
H79B C79 H79C 109.5 . . ?
C34 C38 H38 108.0 . . ?
C34 C38 C39 111.7(3) . . ?
C34 C38 C40 111.6(4) . . ?
C39 C38 H38 108.0 . . ?
C39 C38 C40 109.4(3) . . ?
C40 C38 H38 108.0 . . ?
C75 C77 H77A 109.5 . . ?
C75 C77 H77B 109.5 . . ?
C75 C77 H77C 109.5 . . ?
H77A C77 H77B 109.5 . . ?
H77A C77 H77C 109.5 . . ?
H77B C77 H77C 109.5 . . ?
F11 C46 C45 117.9(4) . . ?
F11 C46 C47 121.2(3) . . ?
C47 C46 C45 120.9(3) . . ?
C48 C47 C50 118.7(4) . . ?
C46 C47 C48 116.7(3) . . ?
C46 C47 C50 124.6(4) . . ?
C35 C36 H36A 109.5 . . ?
C35 C36 H36B 109.5 . . ?
C35 C36 H36C 109.5 . . ?
H36A C36 H36B 109.5 . . ?
H36A C36 H36C 109.5 . . ?
H36B C36 H36C 109.5 . . ?
C26 C28 H28A 109.5 . . ?
C26 C28 H28B 109.5 . . ?
C26 C28 H28C 109.5 . . ?
H28A C28 H28B 109.5 . . ?
H28A C28 H28C 109.5 . . ?
H28B C28 H28C 109.5 . . ?
C63 C65 H65A 109.5 . . ?
C63 C65 H65B 109.5 . . ?
C63 C65 H65C 109.5 . . ?
H65A C65 H65B 109.5 . . ?
H65A C65 H65C 109.5 . . ?
H65B C65 H65C 109.5 . . ?
C38 C39 H39A 109.5 . . ?
C38 C39 H39B 109.5 . . ?
C38 C39 H39C 109.5 . . ?
H39A C39 H39B 109.5 . . ?
H39A C39 H39C 109.5 . . ?
H39B C39 H39C 109.5 . . ?
C38 C40 H40A 109.5 . . ?
C38 C40 H40B 109.5 . . ?
C38 C40 H40C 109.5 . . ?
H40A C40 H40B 109.5 . . ?
H40A C40 H40C 109.5 . . ?
H40B C40 H40C 109.5 . . ?
F14 C50 C47 113.4(4) . . ?
F15 C50 F14 106.6(3) . . ?
F15 C50 C47 111.4(4) . . ?
F16 C50 F14 105.6(4) . . ?
F16 C50 F15 108.1(4) . . ?
F16 C50 C47 111.4(3) . . ?

loop_
_geom_bond_atom_site_label_1
_geom_bond_atom_site_label_2
_geom_bond_distance
_geom_bond_site_symmetry_2
_geom_bond_publ_flag
Ga1 F1 1.7954(19) . ?
Ga1 C3 1.997(3) 3_666 ?
Ga1 C2 1.997(3) . ?
Ga1 C4 2.017(3) . ?
Ga2 F9 1.7866(18) . ?
Ga2 C43 1.991(3) 3_767 ?
Ga2 C42 1.992(3) . ?
Ga2 C44 2.030(3) . ?
F5 C9 1.318(4) . ?
F2 C5 1.347(4) . ?
F3 C6 1.345(4) . ?
F13 C49 1.329(4) . ?
F4 C8 1.346(4) . ?
F6 C10 1.328(5) . ?
N4 C69 1.452(4) . ?
N4 C43 1.403(4) . ?
N4 C41 1.354(4) . ?
F8 C10 1.320(4) . ?
N2 C3 1.408(4) . ?
N2 C1 1.350(4) . ?
N2 C29 1.444(4) . ?
N1 C2 1.399(4) . ?
N1 C1 1.354(4) . ?
N1 C17 1.449(4) . ?
F10 C45 1.343(5) . ?
N3 C42 1.402(4) . ?
N3 C57 1.445(4) . ?
N3 C41 1.349(4) . ?
F12 C48 1.343(5) . ?
F11 C46 1.337(5) . ?
F14 C50 1.335(6) . ?
F15 C50 1.322(6) . ?
F7 C10 1.319(4) . ?
C3 C2 1.375(4) . ?
F16 C50 1.320(5) . ?
C69 C70 1.398(4) . ?
C69 C74 1.411(4) . ?
C43 C42 1.374(4) . ?
C49 C44 1.368(5) . ?
C49 C48 1.410(5) . ?
C11 C1 1.481(4) . ?
C11 C16 1.401(4) . ?
C11 C12 1.395(4) . ?
C4 C5 1.379(4) . ?
C4 C9 1.392(5) . ?
C57 C58 1.400(4) . ?
C57 C62 1.409(4) . ?
C17 C18 1.408(4) . ?
C17 C22 1.396(4) . ?
C51 C56 1.405(4) . ?
C51 C52 1.405(4) . ?
C51 C41 1.467(4) . ?
C16 H16 0.9500 . ?
C16 C15 1.388(4) . ?
C73 H73 0.9500 . ?
C73 C74 1.384(4) . ?
C73 C72 1.386(5) . ?
C56 H56 0.9500 . ?
C56 C55 1.384(5) . ?
C70 C75 1.518(4) . ?
C70 C71 1.392(4) . ?
C44 C45 1.377(5) . ?
C18 C23 1.533(4) . ?
C18 C19 1.385(5) . ?
C52 H52 0.9500 . ?
C52 C53 1.381(5) . ?
C29 C30 1.391(4) . ?
C29 C34 1.408(4) . ?
C74 C78 1.522(4) . ?
C5 C6 1.382(4) . ?
C30 C35 1.523(4) . ?
C30 C31 1.399(5) . ?
C58 C59 1.397(5) . ?
C58 C63 1.530(5) . ?
C23 H23 1.0000 . ?
C23 C24 1.543(4) . ?
C23 C25 1.523(5) . ?
C12 H12 0.9500 . ?
C12 C13 1.388(5) . ?
C9 C8 1.383(5) . ?
C62 C66 1.527(5) . ?
C62 C61 1.389(5) . ?
C22 C26 1.519(5) . ?
C22 C21 1.395(5) . ?
C34 C33 1.388(5) . ?
C34 C38 1.527(5) . ?
C54 H54 0.9500 . ?
C54 C53 1.391(4) . ?
C54 C55 1.386(5) . ?
C35 H35 1.0000 . ?
C35 C37 1.536(4) . ?
C35 C36 1.531(5) . ?
C53 H53 0.9500 . ?
C78 H78 1.0000 . ?
C78 C80 1.521(5) . ?
C78 C79 1.533(5) . ?
C66 H66 1.0000 . ?
C66 C67 1.536(5) . ?
C66 C68 1.529(4) . ?
C6 C7 1.387(5) . ?
C61 H61 0.9500 . ?
C61 C60 1.395(5) . ?
C14 H14 0.9500 . ?
C14 C13 1.383(5) . ?
C14 C15 1.384(5) . ?
C13 H13 0.9500 . ?
C15 H15 0.9500 . ?
C26 H26 1.0000 . ?
C26 C27 1.535(5) . ?
C26 C28 1.526(5) . ?
C31 H31 0.9500 . ?
C31 C32 1.374(5) . ?
C75 H75 1.0000 . ?
C75 C76 1.524(5) . ?
C75 C77 1.525(5) . ?
C59 H59 0.9500 . ?
C59 C60 1.376(6) . ?
C72 H72 0.9500 . ?
C72 C71 1.384(5) . ?
C8 C7 1.384(5) . ?
C71 H71 0.9500 . ?
C19 H19 0.9500 . ?
C19 C20 1.392(5) . ?
C33 H33 0.9500 . ?
C33 C32 1.384(6) . ?
C60 H60 0.9500 . ?
C37 H37A 0.9800 . ?
C37 H37B 0.9800 . ?
C37 H37C 0.9800 . ?
C7 C10 1.505(4) . ?
C55 H55 0.9500 . ?
C45 C46 1.391(5) . ?
C32 H32 0.9500 . ?
C67 H67A 0.9800 . ?
C67 H67B 0.9800 . ?
C67 H67C 0.9800 . ?
C24 H24A 0.9800 . ?
C24 H24B 0.9800 . ?
C24 H24C 0.9800 . ?
C76 H76A 0.9800 . ?
C76 H76B 0.9800 . ?
C76 H76C 0.9800 . ?
C21 H21 0.9500 . ?
C21 C20 1.377(6) . ?
C27 H27A 0.9800 . ?
C27 H27B 0.9800 . ?
C27 H27C 0.9800 . ?
C64 H64A 0.9800 . ?
C64 H64B 0.9800 . ?
C64 H64C 0.9800 . ?
C64 C63 1.534(5) . ?
C25 H25A 0.9800 . ?
C25 H25B 0.9800 . ?
C25 H25C 0.9800 . ?
C63 H63 1.0000 . ?
C63 C65 1.531(5) . ?
C80 H80A 0.9800 . ?
C80 H80B 0.9800 . ?
C80 H80C 0.9800 . ?
C20 H20 0.9500 . ?
C68 H68A 0.9800 . ?
C68 H68B 0.9800 . ?
C68 H68C 0.9800 . ?
C48 C47 1.386(6) . ?
C79 H79A 0.9800 . ?
C79 H79B 0.9800 . ?
C79 H79C 0.9800 . ?
C38 H38 1.0000 . ?
C38 C39 1.530(6) . ?
C38 C40 1.538(6) . ?
C77 H77A 0.9800 . ?
C77 H77B 0.9800 . ?
C77 H77C 0.9800 . ?
C46 C47 1.380(6) . ?
C47 C50 1.504(5) . ?
C36 H36A 0.9800 . ?
C36 H36B 0.9800 . ?
C36 H36C 0.9800 . ?
C28 H28A 0.9800 . ?
C28 H28B 0.9800 . ?
C28 H28C 0.9800 . ?
C65 H65A 0.9800 . ?
C65 H65B 0.9800 . ?
C65 H65C 0.9800 . ?
C39 H39A 0.9800 . ?
C39 H39B 0.9800 . ?
C39 H39C 0.9800 . ?
C40 H40A 0.9800 . ?
C40 H40B 0.9800 . ?
C40 H40C 0.9800 . ?

loop_
_geom_torsion_atom_site_label_1
_geom_torsion_atom_site_label_2
_geom_torsion_atom_site_label_3
_geom_torsion_atom_site_label_4
_geom_torsion
_geom_torsion_site_symmetry_1
_geom_torsion_site_symmetry_2
_geom_torsion_site_symmetry_3
_geom_torsion_site_symmetry_4
_geom_torsion_publ_flag
Ga1 C3 C2 Ga1 16.8(4) 3_666 . . . ?
Ga1 C3 C2 N1 -171.68(19) 3_666 . . . ?
Ga1 C4 C5 F2 -1.3(5) . . . . ?
Ga1 C4 C5 C6 179.6(3) . . . . ?
Ga1 C4 C9 F5 1.8(5) . . . . ?
Ga1 C4 C9 C8 -179.1(3) . . . . ?
Ga2 C43 C42 Ga2 22.6(3) 3_767 . . . ?
Ga2 C43 C42 N3 -167.47(19) 3_767 . . . ?
Ga2 C44 C45 F10 -1.7(5) . . . . ?
Ga2 C44 C45 C46 178.4(3) . . . . ?
F5 C9 C8 F4 -1.0(5) . . . . ?
F5 C9 C8 C7 178.8(3) . . . . ?
F2 C5 C6 F3 0.2(5) . . . . ?
F2 C5 C6 C7 -179.7(3) . . . . ?
F3 C6 C7 C8 -177.8(3) . . . . ?
F3 C6 C7 C10 1.3(5) . . . . ?
F13 C49 C44 Ga2 0.5(4) . . . . ?
F13 C49 C44 C45 -179.6(3) . . . . ?
F13 C49 C48 F12 0.4(5) . . . . ?
F13 C49 C48 C47 -179.7(4) . . . . ?
F4 C8 C7 C6 178.2(3) . . . . ?
F4 C8 C7 C10 -1.0(5) . . . . ?
N4 C69 C70 C75 2.0(5) . . . . ?
N4 C69 C70 C71 -179.1(3) . . . . ?
N4 C69 C74 C73 179.6(3) . . . . ?
N4 C69 C74 C78 -1.4(4) . . . . ?
N4 C43 C42 Ga2 -168.89(18) . . . . ?
N4 C43 C42 N3 1.0(3) . . . . ?
N2 C3 C2 Ga1 -170.40(19) . . . . ?
N2 C3 C2 N1 1.1(3) . . . . ?
N2 C29 C30 C35 0.3(4) . . . . ?
N2 C29 C30 C31 179.4(3) . . . . ?
N2 C29 C34 C33 -178.2(3) . . . . ?
N2 C29 C34 C38 0.4(5) . . . . ?
N1 C17 C18 C23 1.2(4) . . . . ?
N1 C17 C18 C19 -177.6(3) . . . . ?
N1 C17 C22 C26 -1.0(4) . . . . ?
N1 C17 C22 C21 178.2(3) . . . . ?
F10 C45 C46 F11 0.2(6) . . . . ?
F10 C45 C46 C47 179.4(4) . . . . ?
N3 C57 C58 C59 179.9(3) . . . . ?
N3 C57 C58 C63 2.2(5) . . . . ?
N3 C57 C62 C66 1.3(4) . . . . ?
N3 C57 C62 C61 -178.5(3) . . . . ?
F12 C48 C47 C46 179.6(4) . . . . ?
F12 C48 C47 C50 -1.3(6) . . . . ?
F11 C46 C47 C48 -179.3(4) . . . . ?
F11 C46 C47 C50 1.6(6) . . . . ?
C3 N2 C1 N1 0.7(3) . . . . ?
C3 N2 C1 C11 -177.6(3) . . . . ?
C3 N2 C29 C30 102.9(3) . . . . ?
C3 N2 C29 C34 -76.5(4) . . . . ?
C2 N1 C1 N2 -0.1(3) . . . . ?
C2 N1 C1 C11 178.4(3) . . . . ?
C2 N1 C17 C18 -71.8(4) . . . . ?
C2 N1 C17 C22 110.4(3) . . . . ?
C69 N4 C43 Ga2 -26.0(4) . . . 3_767 ?
C69 N4 C43 C42 166.0(2) . . . . ?
C69 N4 C41 N3 -165.9(2) . . . . ?
C69 N4 C41 C51 14.6(4) . . . . ?
C69 C70 C75 C76 98.2(4) . . . . ?
C69 C70 C75 C77 -140.2(3) . . . . ?
C69 C70 C71 C72 -0.8(5) . . . . ?
C69 C74 C78 C80 124.5(3) . . . . ?
C69 C74 C78 C79 -112.0(3) . . . . ?
C43 N4 C69 C70 104.9(3) . . . . ?
C43 N4 C69 C74 -74.5(4) . . . . ?
C43 N4 C41 N3 -0.3(3) . . . . ?
C43 N4 C41 C51 -179.8(3) . . . . ?
C49 C44 C45 F10 178.4(3) . . . . ?
C49 C44 C45 C46 -1.5(6) . . . . ?
C49 C48 C47 C46 -0.2(6) . . . . ?
C49 C48 C47 C50 178.9(4) . . . . ?
C42 N3 C57 C58 108.3(3) . . . . ?
C42 N3 C57 C62 -73.0(4) . . . . ?
C42 N3 C41 N4 0.9(3) . . . . ?
C42 N3 C41 C51 -179.5(3) . . . . ?
C11 C16 C15 C14 0.0(5) . . . . ?
C11 C12 C13 C14 -0.4(5) . . . . ?
C1 N2 C3 Ga1 171.6(2) . . . 3_666 ?
C1 N2 C3 C2 -1.2(3) . . . . ?
C1 N2 C29 C30 -85.0(4) . . . . ?
C1 N2 C29 C34 95.6(3) . . . . ?
C1 N1 C2 Ga1 170.5(2) . . . . ?
C1 N1 C2 C3 -0.7(3) . . . . ?
C1 N1 C17 C18 108.6(3) . . . . ?
C1 N1 C17 C22 -69.2(4) . . . . ?
C1 C11 C16 C15 -179.9(3) . . . . ?
C1 C11 C12 C13 -179.9(3) . . . . ?
C4 C5 C6 F3 179.4(3) . . . . ?
C4 C5 C6 C7 -0.5(5) . . . . ?
C4 C9 C8 F4 179.9(3) . . . . ?
C4 C9 C8 C7 -0.3(6) . . . . ?
C57 N3 C42 Ga2 -11.3(4) . . . . ?
C57 N3 C42 C43 179.2(2) . . . . ?
C57 N3 C41 N4 -179.5(2) . . . . ?
C57 N3 C41 C51 0.0(4) . . . . ?
C57 C58 C59 C60 -1.7(5) . . . . ?
C57 C58 C63 C64 117.8(4) . . . . ?
C57 C58 C63 C65 -119.4(4) . . . . ?
C57 C62 C66 C67 -76.5(4) . . . . ?
C57 C62 C66 C68 159.6(3) . . . . ?
C57 C62 C61 C60 -1.2(5) . . . . ?
C17 N1 C2 Ga1 -9.1(4) . . . . ?
C17 N1 C2 C3 179.7(2) . . . . ?
C17 N1 C1 N2 179.6(2) . . . . ?
C17 N1 C1 C11 -2.0(4) . . . . ?
C17 C18 C23 C24 -73.5(4) . . . . ?
C17 C18 C23 C25 161.9(3) . . . . ?
C17 C18 C19 C20 -0.4(5) . . . . ?
C17 C22 C26 C27 118.1(3) . . . . ?
C17 C22 C26 C28 -118.9(3) . . . . ?
C17 C22 C21 C20 -0.9(5) . . . . ?
C51 C56 C55 C54 -1.2(5) . . . . ?
C51 C52 C53 C54 -0.3(5) . . . . ?
C16 C11 C1 N2 -34.5(4) . . . . ?
C16 C11 C1 N1 147.4(3) . . . . ?
C16 C11 C12 C13 -0.6(5) . . . . ?
C73 C74 C78 C80 -56.4(4) . . . . ?
C73 C74 C78 C79 67.0(4) . . . . ?
C73 C72 C71 C70 0.7(6) . . . . ?
C56 C51 C52 C53 -1.2(4) . . . . ?
C56 C51 C41 N4 -37.4(4) . . . . ?
C56 C51 C41 N3 143.1(3) . . . . ?
C70 C69 C74 C73 0.2(5) . . . . ?
C70 C69 C74 C78 179.2(3) . . . . ?
C44 C49 C48 F12 178.1(3) . . . . ?
C44 C49 C48 C47 -2.1(6) . . . . ?
C44 C45 C46 F11 -179.9(4) . . . . ?
C44 C45 C46 C47 -0.7(6) . . . . ?
C18 C17 C22 C26 -178.7(3) . . . . ?
C18 C17 C22 C21 0.4(5) . . . . ?
C18 C19 C20 C21 -0.1(5) . . . . ?
C52 C51 C56 C55 1.9(4) . . . . ?
C52 C51 C41 N4 144.2(3) . . . . ?
C52 C51 C41 N3 -35.2(4) . . . . ?
C29 N2 C3 Ga1 -15.2(4) . . . 3_666 ?
C29 N2 C3 C2 172.1(2) . . . . ?
C29 N2 C1 N1 -172.1(2) . . . . ?
C29 N2 C1 C11 9.5(4) . . . . ?
C29 C30 C35 C37 99.5(3) . . . . ?
C29 C30 C35 C36 -138.3(3) . . . . ?
C29 C30 C31 C32 -0.5(5) . . . . ?
C29 C34 C33 C32 -1.9(5) . . . . ?
C29 C34 C38 C39 -103.3(4) . . . . ?
C29 C34 C38 C40 133.9(4) . . . . ?
C74 C69 C70 C75 -178.6(3) . . . . ?
C74 C69 C70 C71 0.3(5) . . . . ?
C74 C73 C72 C71 -0.2(5) . . . . ?
C5 C4 C9 F5 -177.3(3) . . . . ?
C5 C4 C9 C8 1.8(5) . . . . ?
C5 C6 C7 C8 2.0(5) . . . . ?
C5 C6 C7 C10 -178.9(3) . . . . ?
C30 C29 C34 C33 2.4(5) . . . . ?
C30 C29 C34 C38 -179.0(3) . . . . ?
C30 C31 C32 C33 1.0(5) . . . . ?
C58 C57 C62 C66 179.9(3) . . . . ?
C58 C57 C62 C61 0.1(5) . . . . ?
C58 C59 C60 C61 0.6(6) . . . . ?
C23 C18 C19 C20 -179.1(3) . . . . ?
C12 C11 C1 N2 144.8(3) . . . . ?
C12 C11 C1 N1 -33.3(4) . . . . ?
C12 C11 C16 C15 0.8(4) . . . . ?
C9 C4 C5 F2 177.8(3) . . . . ?
C9 C4 C5 C6 -1.4(5) . . . . ?
C9 C8 C7 C6 -1.6(5) . . . . ?
C9 C8 C7 C10 179.3(3) . . . . ?
C62 C57 C58 C59 1.4(5) . . . . ?
C62 C57 C58 C63 -176.4(3) . . . . ?
C62 C61 C60 C59 0.9(6) . . . . ?
C22 C17 C18 C23 178.9(3) . . . . ?
C22 C17 C18 C19 0.2(4) . . . . ?
C22 C21 C20 C19 0.7(5) . . . . ?
C41 N4 C69 C70 -90.9(4) . . . . ?
C41 N4 C69 C74 89.7(4) . . . . ?
C41 N4 C43 Ga2 167.5(2) . . . 3_767 ?
C41 N4 C43 C42 -0.5(3) . . . . ?
C41 N3 C42 Ga2 168.3(2) . . . . ?
C41 N3 C42 C43 -1.2(3) . . . . ?
C41 N3 C57 C58 -71.2(4) . . . . ?
C41 N3 C57 C62 107.4(3) . . . . ?
C41 C51 C56 C55 -176.5(3) . . . . ?
C41 C51 C52 C53 177.3(3) . . . . ?
C34 C29 C30 C35 179.7(3) . . . . ?
C34 C29 C30 C31 -1.2(5) . . . . ?
C34 C33 C32 C31 0.3(6) . . . . ?
C35 C30 C31 C32 178.6(3) . . . . ?
C53 C54 C55 C56 -0.3(5) . . . . ?
C66 C62 C61 C60 179.0(3) . . . . ?
C6 C7 C10 F6 31.3(5) . . . . ?
C6 C7 C10 F8 -88.4(4) . . . . ?
C6 C7 C10 F7 152.1(4) . . . . ?
C61 C62 C66 C67 103.3(4) . . . . ?
C61 C62 C66 C68 -20.6(5) . . . . ?
C13 C14 C15 C16 -1.0(5) . . . . ?
C15 C14 C13 C12 1.2(5) . . . . ?
C26 C22 C21 C20 178.3(3) . . . . ?
C31 C30 C35 C37 -79.6(4) . . . . ?
C31 C30 C35 C36 42.7(4) . . . . ?
C75 C70 C71 C72 178.2(3) . . . . ?
C59 C58 C63 C64 -59.9(4) . . . . ?
C59 C58 C63 C65 62.9(4) . . . . ?
C72 C73 C74 C69 -0.2(5) . . . . ?
C72 C73 C74 C78 -179.3(3) . . . . ?
C8 C7 C10 F6 -149.6(3) . . . . ?
C8 C7 C10 F8 90.7(4) . . . . ?
C8 C7 C10 F7 -28.8(5) . . . . ?
C71 C70 C75 C76 -80.7(4) . . . . ?
C71 C70 C75 C77 41.0(4) . . . . ?
C19 C18 C23 C24 105.1(4) . . . . ?
C19 C18 C23 C25 -19.4(4) . . . . ?
C33 C34 C38 C39 75.2(5) . . . . ?
C33 C34 C38 C40 -47.5(5) . . . . ?
C55 C54 C53 C52 1.1(5) . . . . ?
C45 C46 C47 C48 1.5(6) . . . . ?
C45 C46 C47 C50 -177.5(4) . . . . ?
C21 C22 C26 C27 -61.1(4) . . . . ?
C21 C22 C26 C28 62.0(4) . . . . ?
C63 C58 C59 C60 176.2(3) . . . . ?
C48 C49 C44 Ga2 -177.0(3) . . . . ?
C48 C49 C44 C45 2.9(5) . . . . ?
C48 C47 C50 F14 -179.1(4) . . . . ?
C48 C47 C50 F15 60.6(5) . . . . ?
C48 C47 C50 F16 -60.2(6) . . . . ?
C38 C34 C33 C32 179.5(3) . . . . ?
C46 C47 C50 F14 -0.1(6) . . . . ?
C46 C47 C50 F15 -120.4(5) . . . . ?
C46 C47 C50 F16 118.8(5) . . . . ?

loop_
_exptl_oxdiff_crystal_face_indexfrac_h
_exptl_oxdiff_crystal_face_indexfrac_k
_exptl_oxdiff_crystal_face_indexfrac_l
_exptl_oxdiff_crystal_face_x
_exptl_oxdiff_crystal_face_y
_exptl_oxdiff_crystal_face_z
2.5333 -12.4854 -0.5897 0.8438 -0.4016 -0.3560
-2.8457 -11.6628 -3.6796 0.5539 -0.2630 -0.7900
-3.0235 12.3707 0.2760 -0.8591 0.4089 0.3077
-9.4867 2.8749 9.5990 -0.7600 -0.6498 -0.0090
-12.4266 -1.8217 3.4902 -0.5780 -0.4933 -0.6501
8.0949 6.4353 5.7613 -0.0102 0.0166 0.9998
7.7303 -8.1122 -7.3679 0.9406 0.2790 -0.1933
3.3101 10.7590 -6.5161 -0.3648 0.8788 0.3076
-8.7279 -7.3430 7.1196 -0.1151 -0.8741 -0.4720
-5.6273 -5.0503 11.1843 -0.1300 -0.9915 -0.0091
-2.0626 -11.1982 6.0454 0.4594 -0.8456 -0.2719
-0.0152 7.3756 10.2993 -0.5331 -0.3660 0.7628
8.4138 7.1349 -7.7762 0.1179 0.9023 0.4146
